data_7037060
loop_
_publ_author_name
'Lichtenberg, Crispin'
'Bloch, Jan'
'Gianetti, Thomas L.'
'B\"uttner, Torsten'
'Geier, Jens'
'Gr\"utzmacher, Hansj\"org'

_publ_section_title
;
 Diolefins with an ether/thioether functionality as ligands in the
 coordination sphere of Ni and Rh.
;
_journal_issue 46
_journal_name_full 'Dalton transactions (Cambridge, England : 2003)'
_journal_page_first 20056
_journal_page_last 20066
_journal_paper_doi 10.1039/c5dt03279b
_journal_volume 44
_journal_year 2015
_chemical_formula_moiety 'C30 H22 S2'
_chemical_formula_sum 'C30 H22 S2'
_chemical_formula_weight 446.60
_chemical_name_systematic
;
 ? 
;
_space_group_crystal_system monoclinic
_space_group_IT_number 15
_space_group_name_Hall '-C 2yc'
_space_group_name_H-M_alt 'C 1 2/c 1'
_symmetry_space_group_name_Hall '-C 2yc'
_symmetry_space_group_name_H-M 'C 1 2/c 1'
_atom_sites_solution_hydrogens geom
_atom_sites_solution_primary direct
_atom_sites_solution_secondary difmap
_audit_creation_date 2015-05-12
_audit_creation_method
;
Olex2 1.2
(compiled 2015.01.26 svn.r3150 for OlexSys, GUI svn.r4998)
;
_audit_update_record
;
2015-08-24 deposited with the CCDC.
2015-10-16 downloaded from the CCDC.
;
_cell_angle_alpha 90.00
_cell_angle_beta 111.2200(10)
_cell_angle_gamma 90.00
_cell_formula_units_Z 4
_cell_length_a 21.6970(18)
_cell_length_b 5.3193(4)
_cell_length_c 20.3682(17)
_cell_measurement_reflns_used 5907
_cell_measurement_temperature 100
_cell_measurement_theta_max 30.49
_cell_measurement_theta_min 3.43
_cell_volume 2191.4(3)
_computing_molecular_graphics 'Olex2 (Dolomanov et al., 2009)'
_computing_publication_material 'Olex2 (Dolomanov et al., 2009)'
_computing_structure_refinement 'XL (Sheldrick, 2008)'
_computing_structure_solution 'XS (Sheldrick, 2008)'
_diffrn_ambient_temperature 100
_diffrn_measured_fraction_theta_full 1.000
_diffrn_measured_fraction_theta_max 0.980
_diffrn_measurement_device_type 'Bruker APEX'
_diffrn_measurement_method '\f and \w scans'
_diffrn_radiation_monochromator graphite
_diffrn_radiation_type MoK\a
_diffrn_radiation_wavelength 0.71073
_diffrn_reflns_av_R_equivalents 0.0206
_diffrn_reflns_av_unetI/netI 0.0198
_diffrn_reflns_limit_h_max 30
_diffrn_reflns_limit_h_min -29
_diffrn_reflns_limit_k_max 7
_diffrn_reflns_limit_k_min -7
_diffrn_reflns_limit_l_max 28
_diffrn_reflns_limit_l_min -28
_diffrn_reflns_number 12174
_diffrn_reflns_theta_full 26.00
_diffrn_reflns_theta_max 30.52
_diffrn_reflns_theta_min 2.01
_diffrn_source 'fine-focus sealed tube'
_diffrn_standards_number 0
_exptl_absorpt_coefficient_mu 0.260
_exptl_absorpt_correction_T_max 0.7461
_exptl_absorpt_correction_T_min 0.7065
_exptl_absorpt_correction_type empirical
_exptl_absorpt_process_details
;
SADABS-2012/1 (Bruker,2012) was used for absorption correction.
wR2(int) was 0.0419 before and 0.0344 after correction.
The Ratio of minimum to maximum transmission is 0.9469.
The \l/2 correction factor is 0.0015.
;
_exptl_crystal_colour colourless
_exptl_crystal_colour_primary colourless
_exptl_crystal_density_diffrn 1.354
_exptl_crystal_density_method 'not measured'
_exptl_crystal_description plate
_exptl_crystal_F_000 936
_exptl_crystal_size_max 0.38
_exptl_crystal_size_mid 0.29
_exptl_crystal_size_min 0.08
_refine_diff_density_max 0.525
_refine_diff_density_min -0.341
_refine_diff_density_rms 0.063
_refine_ls_extinction_method none
_refine_ls_goodness_of_fit_ref 1.048
_refine_ls_hydrogen_treatment constr
_refine_ls_matrix_type full
_refine_ls_number_parameters 145
_refine_ls_number_reflns 3282
_refine_ls_number_restraints 0
_refine_ls_restrained_S_all 1.048
_refine_ls_R_factor_all 0.0421
_refine_ls_R_factor_gt 0.0376
_refine_ls_shift/su_max 0.001
_refine_ls_shift/su_mean 0.000
_refine_ls_structure_factor_coef Fsqd
_refine_ls_weighting_details 'calc w=1/[\s^2^(Fo^2^)+(0.0555P)^2^+1.8899P] where P=(Fo^2^+2Fc^2^)/3'
_refine_ls_weighting_scheme calc
_refine_ls_wR_factor_gt 0.0969
_refine_ls_wR_factor_ref 0.1008
_reflns_number_gt 2951
_reflns_number_total 3282
_reflns_threshold_expression >2sigma(I)
_cod_data_source_file c5dt03279b2.cif
_cod_data_source_block Compound4
_cod_depositor_comments 'Adding full bibliography for 7037058--7037062.cif.'
_cod_database_code 7037060
_olex2_refinement_description
;
1. Fixed Uiso
 At 1.2 times of:
  All C(H) groups
2.a Ternary CH refined with riding coordinates:
 C1(H1)
2.b Aromatic/amide H refined with riding coordinates:
 C15(H15), C8(H8), C12(H12), C4(H4), C5(H5), C14(H14), C11(H11), C13(H13),
 C9(H9), C10(H10)
;
_olex2_submission_special_instructions 'No special instructions were received'

loop_
_space_group_symop_id
_space_group_symop_operation_xyz
1 'x, y, z'
2 '-x, y, -z+1/2'
3 'x+1/2, y+1/2, z'
4 '-x+1/2, y+1/2, -z+1/2'
5 '-x, -y, -z'
6 'x, -y, z-1/2'
7 '-x+1/2, -y+1/2, -z'
8 'x+1/2, -y+1/2, z-1/2'

loop_
_atom_site_label
_atom_site_type_symbol
_atom_site_fract_x
_atom_site_fract_y
_atom_site_fract_z
_atom_site_U_iso_or_equiv
_atom_site_adp_type
_atom_site_occupancy
_atom_site_calc_flag
_atom_site_refinement_flags_posn
S1 S 0.008894(13) 0.28846(5) 0.204524(14) 0.01693(9) Uani 1 d .
C15 C 0.05251(7) 0.7375(2) 0.09743(6) 0.0235(2) Uani 1 d .
H15 H 0.0244 0.8584 0.1066 0.028 Uiso 1 calc R
C1 C 0.06723(5) 0.5570(2) 0.21419(6) 0.0156(2) Uani 1 d .
H1 H 0.0417 0.7143 0.2132 0.019 Uiso 1 calc R
C8 C 0.12109(6) 0.7297(2) 0.33367(6) 0.0226(2) Uani 1 d .
H8 H 0.0886 0.8586 0.3199 0.027 Uiso 1 calc R
C3 C 0.12529(5) 0.3793(2) 0.13506(6) 0.0187(2) Uani 1 d .
C2 C 0.08344(5) 0.5576(2) 0.14839(6) 0.0163(2) Uani 1 d .
C12 C 0.13282(6) 0.3868(3) 0.06940(7) 0.0236(2) Uani 1 d .
H12 H 0.1600 0.2646 0.0592 0.028 Uiso 1 calc R
C7 C 0.12290(5) 0.5506(2) 0.28418(6) 0.0178(2) Uani 1 d .
C4 C 0.16199(6) 0.1858(2) 0.18464(7) 0.0240(3) Uani 1 d .
H4 H 0.1739 0.0429 0.1639 0.029 Uiso 1 calc R
C6 C 0.17200(5) 0.3639(2) 0.30329(6) 0.0215(2) Uani 1 d .
C5 C 0.18147(6) 0.1791(2) 0.25519(7) 0.0243(3) Uani 1 d .
H5 H 0.2049 0.0320 0.2768 0.029 Uiso 1 calc R
C14 C 0.06185(7) 0.7439(3) 0.03350(7) 0.0294(3) Uani 1 d .
H14 H 0.0408 0.8696 -0.0003 0.035 Uiso 1 calc R
C11 C 0.21561(6) 0.3564(3) 0.37405(7) 0.0295(3) Uani 1 d .
H11 H 0.2481 0.2276 0.3886 0.035 Uiso 1 calc R
C13 C 0.10196(6) 0.5660(3) 0.01933(7) 0.0266(3) Uani 1 d .
H13 H 0.1082 0.5674 -0.0245 0.032 Uiso 1 calc R
C9 C 0.16590(7) 0.7225(3) 0.40259(7) 0.0298(3) Uani 1 d .
H9 H 0.1647 0.8473 0.4355 0.036 Uiso 1 calc R
C10 C 0.21234(7) 0.5319(3) 0.42286(7) 0.0331(3) Uani 1 d .
H10 H 0.2420 0.5214 0.4703 0.040 Uiso 1 calc R

loop_
_atom_site_aniso_label
_atom_site_aniso_U_11
_atom_site_aniso_U_22
_atom_site_aniso_U_33
_atom_site_aniso_U_23
_atom_site_aniso_U_13
_atom_site_aniso_U_12
S1 0.01370(14) 0.01631(14) 0.02122(15) -0.00344(9) 0.00682(10) -0.00089(9)
C15 0.0298(6) 0.0236(6) 0.0178(5) 0.0016(4) 0.0096(5) 0.0095(5)
C1 0.0161(5) 0.0144(5) 0.0166(5) 0.0000(4) 0.0062(4) -0.0002(4)
C8 0.0273(6) 0.0222(6) 0.0183(5) -0.0003(4) 0.0084(4) -0.0088(4)
C3 0.0156(5) 0.0191(5) 0.0233(5) -0.0005(4) 0.0092(4) 0.0005(4)
C2 0.0159(5) 0.0162(5) 0.0169(5) -0.0011(4) 0.0060(4) -0.0001(4)
C12 0.0219(5) 0.0265(6) 0.0265(6) -0.0022(5) 0.0137(5) 0.0030(5)
C7 0.0172(5) 0.0190(5) 0.0170(5) 0.0028(4) 0.0058(4) -0.0054(4)
C4 0.0203(5) 0.0209(6) 0.0348(7) 0.0041(5) 0.0149(5) 0.0052(4)
C6 0.0141(5) 0.0254(6) 0.0241(5) 0.0083(5) 0.0058(4) -0.0038(4)
C5 0.0161(5) 0.0240(6) 0.0341(6) 0.0109(5) 0.0107(5) 0.0045(4)
C14 0.0370(7) 0.0336(7) 0.0185(5) 0.0058(5) 0.0112(5) 0.0134(6)
C11 0.0168(5) 0.0389(7) 0.0286(6) 0.0145(6) 0.0032(5) -0.0061(5)
C13 0.0280(6) 0.0347(7) 0.0199(5) -0.0017(5) 0.0122(5) 0.0027(5)
C9 0.0338(7) 0.0352(7) 0.0183(5) -0.0016(5) 0.0068(5) -0.0176(6)
C10 0.0256(6) 0.0482(9) 0.0197(6) 0.0060(5) 0.0010(5) -0.0177(6)

loop_
_atom_type_symbol
_atom_type_description
_atom_type_scat_dispersion_real
_atom_type_scat_dispersion_imag
_atom_type_scat_source
C C 0.0033 0.0016 'International Tables Vol C Tables 4.2.6.8 and 6.1.1.4'
H H 0.0000 0.0000 'International Tables Vol C Tables 4.2.6.8 and 6.1.1.4'
S S 0.1246 0.1234 'International Tables Vol C Tables 4.2.6.8 and 6.1.1.4'

loop_
_geom_angle_atom_site_label_1
_geom_angle_atom_site_label_2
_geom_angle_atom_site_label_3
_geom_angle
_geom_angle_site_symmetry_3
C1 S1 S1 104.44(3) 2
C2 C15 H15 119.3 .
C14 C15 H15 119.3 .
C14 C15 C2 121.42(11) .
S1 C1 H1 106.7 .
C2 C1 S1 105.98(7) .
C2 C1 H1 106.7 .
C7 C1 S1 111.37(7) .
C7 C1 H1 106.7 .
C7 C1 C2 118.67(9) .
C7 C8 H8 119.4 .
C9 C8 H8 119.4 .
C9 C8 C7 121.21(13) .
C2 C3 C4 124.82(11) .
C12 C3 C2 118.07(11) .
C12 C3 C4 117.12(11) .
C15 C2 C1 117.43(10) .
C15 C2 C3 119.36(10) .
C3 C2 C1 123.13(10) .
C3 C12 H12 119.0 .
C13 C12 C3 122.03(11) .
C13 C12 H12 119.0 .
C8 C7 C1 116.57(11) .
C8 C7 C6 119.90(11) .
C6 C7 C1 123.30(10) .
C3 C4 H4 115.1 .
C5 C4 C3 129.79(12) .
C5 C4 H4 115.1 .
C7 C6 C5 124.70(11) .
C7 C6 C11 117.67(12) .
C11 C6 C5 117.62(12) .
C4 C5 C6 129.53(11) .
C4 C5 H5 115.2 .
C6 C5 H5 115.2 .
C15 C14 H14 120.2 .
C13 C14 C15 119.64(12) .
C13 C14 H14 120.2 .
C6 C11 H11 119.1 .
C10 C11 C6 121.70(13) .
C10 C11 H11 119.1 .
C12 C13 C14 119.45(11) .
C12 C13 H13 120.3 .
C14 C13 H13 120.3 .
C8 C9 H9 120.3 .
C10 C9 C8 119.32(13) .
C10 C9 H9 120.3 .
C11 C10 H10 120.0 .
C9 C10 C11 120.08(12) .
C9 C10 H10 120.0 .

loop_
_geom_bond_atom_site_label_1
_geom_bond_atom_site_label_2
_geom_bond_distance
_geom_bond_site_symmetry_2
S1 S1 2.0244(6) 2
S1 C1 1.8712(11) .
C15 H15 0.9500 .
C15 C2 1.3924(16) .
C15 C14 1.3887(18) .
C1 H1 1.0000 .
C1 C2 1.5038(15) .
C1 C7 1.4986(15) .
C8 H8 0.9500 .
C8 C7 1.3977(17) .
C8 C9 1.3889(17) .
C3 C2 1.4057(15) .
C3 C12 1.4055(16) .
C3 C4 1.4601(17) .
C12 H12 0.9500 .
C12 C13 1.3794(18) .
C7 C6 1.4046(17) .
C4 H4 0.9500 .
C4 C5 1.3436(19) .
C6 C5 1.4539(19) .
C6 C11 1.4095(17) .
C5 H5 0.9500 .
C14 H14 0.9500 .
C14 C13 1.3849(18) .
C11 H11 0.9500 .
C11 C10 1.384(2) .
C13 H13 0.9500 .
C9 H9 0.9500 .
C9 C10 1.383(2) .
C10 H10 0.9500 .

loop_
_geom_torsion_atom_site_label_1
_geom_torsion_atom_site_label_2
_geom_torsion_atom_site_label_3
_geom_torsion_atom_site_label_4
_geom_torsion
_geom_torsion_site_symmetry_1
S1 S1 C1 C2 178.14(6) 2
S1 S1 C1 C7 47.75(8) 2
S1 C1 C2 C15 103.14(11) .
S1 C1 C2 C3 -73.66(12) .
S1 C1 C7 C8 -106.65(10) .
S1 C1 C7 C6 67.76(12) .
C15 C14 C13 C12 -0.9(2) .
C1 C7 C6 C5 10.17(17) .
C1 C7 C6 C11 -170.43(10) .
C8 C7 C6 C5 -175.60(11) .
C8 C7 C6 C11 3.80(16) .
C8 C9 C10 C11 2.55(19) .
C3 C12 C13 C14 -0.5(2) .
C3 C4 C5 C6 -0.3(2) .
C2 C15 C14 C13 1.0(2) .
C2 C1 C7 C8 129.92(11) .
C2 C1 C7 C6 -55.68(15) .
C2 C3 C12 C13 1.68(18) .
C2 C3 C4 C5 -23.4(2) .
C12 C3 C2 C15 -1.57(17) .
C12 C3 C2 C1 175.18(10) .
C12 C3 C4 C5 156.44(13) .
C7 C1 C2 C15 -130.80(12) .
C7 C1 C2 C3 52.40(15) .
C7 C8 C9 C10 -1.21(19) .
C7 C6 C5 C4 21.3(2) .
C7 C6 C11 C10 -2.50(18) .
C4 C3 C2 C15 178.25(12) .
C4 C3 C2 C1 -5.01(18) .
C4 C3 C12 C13 -178.15(12) .
C6 C11 C10 C9 -0.7(2) .
C5 C6 C11 C10 176.94(11) .
C14 C15 C2 C1 -176.63(12) .
C14 C15 C2 C3 0.3(2) .
C11 C6 C5 C4 -158.11(13) .
C9 C8 C7 C1 172.58(11) .
C9 C8 C7 C6 -2.03(17) .
